data_7717403
loop_
_publ_author_name
'Geoghegan, Blaise L.'
'Koutsoukos, Spyridon'
'Phonsri, Wasinee'
'Murray, Keith S.'
'Cragg, Peter J.'
'Dymond, Marcus K.'
'Gass, Ian A.'

_publ_section_title
;
 Crystalline bilayer formation in homoleptic low-spin Fe(II) compounds
 with alkyl chain substituents.
;
_journal_issue 46
_journal_name_full 'Dalton transactions (Cambridge, England : 2003)'
_journal_page_first 18698
_journal_page_last 18710
_journal_paper_doi 10.1039/d4dt02667e
_journal_volume 53
_journal_year 2024
_chemical_formula_moiety 'C42 H62 Fe N6, 2(C F3 O3 S)'
_chemical_formula_sum 'C44 H62 F6 Fe N6 O6 S2'
_chemical_formula_weight 1004.96
_space_group_crystal_system monoclinic
_space_group_IT_number 14
_space_group_name_Hall '-P 2ybc'
_space_group_name_H-M_alt 'P 1 21/c 1'
_atom_sites_solution_hydrogens geom
_audit_creation_date 2017-08-01
_audit_creation_method
;
Olex2 1.2
(compiled 2017.07.20 svn.r3457 for OlexSys, GUI svn.r5370)
;
_audit_update_record
;
2024-09-09 deposited with the CCDC.	2024-10-28 downloaded from the CCDC.
;
_cell_angle_alpha 90
_cell_angle_beta 111.103(2)
_cell_angle_gamma 90
_cell_formula_units_Z 4
_cell_length_a 25.8831(6)
_cell_length_b 10.2810(2)
_cell_length_c 19.4228(4)
_cell_measurement_reflns_used 27383
_cell_measurement_temperature 100
_cell_measurement_theta_max 29.2900
_cell_measurement_theta_min 2.7190
_cell_volume 4821.86(19)
_computing_cell_refinement 'CrysAlisPro 1.171.39.9g (Rigaku OD, 2015)'
_computing_data_collection 'CrysAlisPro 1.171.39.9g (Rigaku OD, 2015)'
_computing_data_reduction 'CrysAlisPro 1.171.39.9g (Rigaku OD, 2015)'
_computing_molecular_graphics 'Olex2 (Dolomanov et al., 2009)'
_computing_publication_material 'Olex2 (Dolomanov et al., 2009)'
_computing_structure_refinement 'ShelXL (Sheldrick, 2015)'
_diffrn_ambient_temperature 100.0
_diffrn_detector 'CCD plate'
_diffrn_measured_fraction_theta_full 0.999
_diffrn_measured_fraction_theta_max 0.999
_diffrn_measurement_details
;
List of Runs (angles in degrees, time in seconds):

  # Type    Start    End  Width  t~exp~   \w     \q     \k     \f   Frames
#--------------------------------------------------------------------------
  1  \w   -108.00  18.00   1.00   60.00    --  -19.50 -38.00-180.00  126
  2  \w   -108.00  20.00   1.00   60.00    --  -19.50 -72.00 -30.00  128
  3  \w   -108.00  18.00   1.00   60.00    --  -19.50 -57.00  90.00  126
  4  \w   -108.00  20.00   1.00   60.00    --  -19.50 -72.00-120.00  128
  5  \w    -59.00  69.00   1.00   60.00    --  -19.50  72.00 120.00  128
  6  \w   -108.00  20.00   1.00   60.00    --  -19.50 -72.00  60.00  128
  7  \w    -57.00  69.00   1.00   60.00    --  -19.50  38.00  60.00  126
  8  \w    -57.00  40.00   1.00   60.00    --  -19.50  57.00 -90.00   97
;
_diffrn_measurement_device 'four-circle diffractometer'
_diffrn_measurement_device_type 'XtaLAB AFC12 (RCD3): Kappa single'
_diffrn_measurement_method '\f and \w scans'
_diffrn_orient_matrix_type 'CrysAlisPro convention (1999,Acta A55,543-557)'
_diffrn_orient_matrix_UB_11 0.0243925000
_diffrn_orient_matrix_UB_12 -0.0368342000
_diffrn_orient_matrix_UB_13 0.0060296000
_diffrn_orient_matrix_UB_21 0.0123374000
_diffrn_orient_matrix_UB_22 0.0288230000
_diffrn_orient_matrix_UB_23 0.0353563000
_diffrn_orient_matrix_UB_31 -0.0107379000
_diffrn_orient_matrix_UB_32 -0.0506964000
_diffrn_orient_matrix_UB_33 0.0157300000
_diffrn_radiation_monochromator 'Confocal mirrors, HF Varimax'
_diffrn_radiation_probe x-ray
_diffrn_radiation_type MoK\a
_diffrn_radiation_wavelength 0.71073
_diffrn_reflns_av_R_equivalents 0.0598
_diffrn_reflns_av_unetI/netI 0.0340
_diffrn_reflns_Laue_measured_fraction_full 0.999
_diffrn_reflns_Laue_measured_fraction_max 0.999
_diffrn_reflns_limit_h_max 33
_diffrn_reflns_limit_h_min -33
_diffrn_reflns_limit_k_max 13
_diffrn_reflns_limit_k_min -13
_diffrn_reflns_limit_l_max 25
_diffrn_reflns_limit_l_min -25
_diffrn_reflns_number 97350
_diffrn_reflns_point_group_measured_fraction_full 0.999
_diffrn_reflns_point_group_measured_fraction_max 0.999
_diffrn_reflns_theta_full 27.483
_diffrn_reflns_theta_max 27.483
_diffrn_reflns_theta_min 2.566
_diffrn_source 'fine-focus sealed X-ray tube'
_diffrn_source_type 'Enhance (Mo) X-ray Source'
_diffrn_standards_number 0
_exptl_absorpt_coefficient_mu 0.475
_exptl_absorpt_correction_T_max 1.00000
_exptl_absorpt_correction_T_min 0.81365
_exptl_absorpt_correction_type multi-scan
_exptl_absorpt_process_details
;
CrysAlisPro 1.171.39.9g (Rigaku Oxford Diffraction, 2015)
Empirical absorption correction using spherical harmonics,
 implemented in SCALE3 ABSPACK scaling algorithm.
;
_exptl_crystal_colour orange
_exptl_crystal_colour_primary orange
_exptl_crystal_density_diffrn 1.384
_exptl_crystal_description block
_exptl_crystal_F_000 2112
_exptl_crystal_recrystallization_method 'Slow evaporation of the solvent'
_exptl_crystal_size_max 0.2
_exptl_crystal_size_mid 0.2
_exptl_crystal_size_min 0.1
_refine_diff_density_max 1.326
_refine_diff_density_min -0.476
_refine_diff_density_rms 0.082
_refine_ls_extinction_method none
_refine_ls_goodness_of_fit_ref 1.125
_refine_ls_hydrogen_treatment constr
_refine_ls_matrix_type full
_refine_ls_number_parameters 588
_refine_ls_number_reflns 11060
_refine_ls_number_restraints 0
_refine_ls_restrained_S_all 1.125
_refine_ls_R_factor_all 0.0712
_refine_ls_R_factor_gt 0.0584
_refine_ls_shift/su_max 0.000
_refine_ls_shift/su_mean 0.000
_refine_ls_structure_factor_coef Fsqd
_refine_ls_weighting_details 'w=1/[\s^2^(Fo^2^)+(0.0542P)^2^+8.9587P] where P=(Fo^2^+2Fc^2^)/3'
_refine_ls_weighting_scheme calc
_refine_ls_wR_factor_gt 0.1373
_refine_ls_wR_factor_ref 0.1438
_reflns_Friedel_coverage 0.000
_reflns_number_gt 9357
_reflns_number_total 11060
_reflns_threshold_expression 'I > 2\s(I)'
_cod_data_source_file d4dt02667e2.cif
_cod_data_source_block 1c10
_cod_depositor_comments 'Adding full bibliography for 7717398--7717404.cif.'
_cod_database_code 7717403
_shelx_shelxl_version_number 2016/6
_shelx_space_group_comment
;
The symmetry employed for this shelxl refinement is uniquely defined
by the following loop, which should always be used as a source of
symmetry information in preference to the above space-group names.
They are only intended as comments.
;
_oxdiff_exptl_absorpt_empirical_full_min 0.868
_oxdiff_exptl_absorpt_empirical_full_max 1.257
_oxdiff_exptl_absorpt_empirical_details
;
Empirical correction (ABSPACK) includes:
- Absorption correction using spherical harmonics
- Frame scaling
- Detector area scaling
;
_olex2_refinement_description
;
1. Fixed Uiso
 At 1.2 times of:
  All C(H) groups, All C(H,H) groups, All N(H) groups
 At 1.5 times of:
  All C(H,H,H) groups
2.a Ternary CH refined with riding coordinates:
 N3(H3), N6(H6), C6(H6A), C27(H27)
2.b Secondary CH2 refined with riding coordinates:
 C12(H12A,H12B), C13(H13A,H13B), C14(H14A,H14B), C15(H15A,H15B), C16(H16A,
 H16B), C17(H17A,H17B), C18(H18A,H18B), C19(H19A,H19B), C20(H20A,H20B),
 C33(H33A,H33B), C34(H34A,H34B), C35(H35A,H35B), C36(H36A,H36B), C37(H37A,H37B),
  C38(H38A,H38B), C39(H39A,H39B), C40(H40A,H40B), C41(H41A,H41B)
2.c Aromatic/amide H refined with riding coordinates:
 C1(H1), C2(H2), C3(H3A), C4(H4), C8(H8), C9(H9), C10(H10), C11(H11), C22(H22),
  C23(H23), C24(H24), C25(H25), C29(H29), C30(H30), C31(H31), C32(H32)
2.d Idealised Me refined as rotating group:
 C21(H21A,H21B,H21C), C42(H42A,H42B,H42C)
;
_olex2_submission_special_instructions 'No special instructions were received'

loop_
_space_group_symop_operation_xyz
'x, y, z'
'-x, y+1/2, -z+1/2'
'-x, -y, -z'
'x, -y-1/2, z-1/2'

loop_
_atom_site_label
_atom_site_type_symbol
_atom_site_fract_x
_atom_site_fract_y
_atom_site_fract_z
_atom_site_U_iso_or_equiv
_atom_site_adp_type
_atom_site_occupancy
_atom_site_site_symmetry_order
_atom_site_calc_flag
_atom_site_refinement_flags_posn
_atom_site_refinement_flags_adp
_atom_site_refinement_flags_occupancy
_atom_site_disorder_assembly
_atom_site_disorder_group
Fe1 Fe 0.16053(2) 0.98487(4) 0.06848(2) 0.01256(10) Uani 1 1 d . . . . .
N1 N 0.11400(9) 0.8558(2) -0.00109(12) 0.0144(4) Uani 1 1 d . . . . .
N2 N 0.12646(9) 1.1203(2) -0.00434(12) 0.0146(4) Uani 1 1 d . . . . .
N3 N 0.20574(9) 0.9612(2) 0.00070(12) 0.0152(4) Uani 1 1 d . . . . .
H3 H 0.221276 0.870996 0.007579 0.018 Uiso 1 1 calc R . . . .
N4 N 0.21069(9) 1.1037(2) 0.14304(12) 0.0149(4) Uani 1 1 d . . . . .
N5 N 0.10975(9) 0.9978(2) 0.12187(12) 0.0140(4) Uani 1 1 d . . . . .
N6 N 0.19558(9) 0.8528(2) 0.15004(11) 0.0143(4) Uani 1 1 d . . . . .
H6 H 0.169505 0.777921 0.142782 0.017 Uiso 1 1 calc R . . . .
C1 C 0.07899(11) 0.7673(3) 0.00951(14) 0.0159(5) Uani 1 1 d . . . . .
H1 H 0.075821 0.761501 0.056642 0.019 Uiso 1 1 calc R . . . .
C2 C 0.04768(12) 0.6851(3) -0.04607(15) 0.0193(6) Uani 1 1 d . . . . .
H2 H 0.022846 0.624868 -0.037434 0.023 Uiso 1 1 calc R . . . .
C3 C 0.05285(12) 0.6914(3) -0.11462(15) 0.0201(6) Uani 1 1 d . . . . .
H3A H 0.031351 0.636011 -0.153530 0.024 Uiso 1 1 calc R . . . .
C4 C 0.08975(11) 0.7795(3) -0.12589(14) 0.0171(5) Uani 1 1 d . . . . .
H4 H 0.094474 0.784560 -0.172109 0.021 Uiso 1 1 calc R . . . .
C5 C 0.11933(11) 0.8593(3) -0.06804(14) 0.0149(5) Uani 1 1 d . . . . .
C6 C 0.15754(11) 0.9669(3) -0.07230(14) 0.0149(5) Uani 1 1 d . . . . .
H6A H 0.169316 0.958389 -0.115805 0.018 Uiso 1 1 calc R . . . .
C7 C 0.12839(11) 1.0936(3) -0.07161(14) 0.0156(5) Uani 1 1 d . . . . .
C8 C 0.10279(12) 1.1720(3) -0.13221(15) 0.0188(5) Uani 1 1 d . . . . .
H8 H 0.104729 1.151465 -0.178899 0.023 Uiso 1 1 calc R . . . .
C9 C 0.07419(13) 1.2814(3) -0.12361(16) 0.0242(6) Uani 1 1 d . . . . .
H9 H 0.055404 1.335469 -0.164695 0.029 Uiso 1 1 calc R . . . .
C10 C 0.07339(12) 1.3107(3) -0.05434(16) 0.0217(6) Uani 1 1 d . . . . .
H10 H 0.054797 1.386183 -0.047047 0.026 Uiso 1 1 calc R . . . .
C11 C 0.10003(11) 1.2287(3) 0.00386(15) 0.0176(5) Uani 1 1 d . . . . .
H11 H 0.099714 1.249364 0.051374 0.021 Uiso 1 1 calc R . . . .
C12 C 0.25067(11) 1.0537(3) 0.00420(15) 0.0199(6) Uani 1 1 d . . . . .
H12A H 0.276870 1.057904 0.055918 0.024 Uiso 1 1 calc R . . . .
H12B H 0.234184 1.141221 -0.009152 0.024 Uiso 1 1 calc R . . . .
C13 C 0.28318(13) 1.0224(3) -0.04468(17) 0.0267(6) Uani 1 1 d . . . . .
H13A H 0.257322 1.014004 -0.096391 0.032 Uiso 1 1 calc R . . . .
H13B H 0.302221 0.937861 -0.029510 0.032 Uiso 1 1 calc R . . . .
C14 C 0.32621(13) 1.1278(4) -0.04027(17) 0.0311(7) Uani 1 1 d . . . . .
H14A H 0.347053 1.101482 -0.071892 0.037 Uiso 1 1 calc R . . . .
H14B H 0.306484 1.209671 -0.060691 0.037 Uiso 1 1 calc R . . . .
C15 C 0.36712(14) 1.1544(4) 0.03677(18) 0.0319(7) Uani 1 1 d . . . . .
H15A H 0.380673 1.070510 0.061790 0.038 Uiso 1 1 calc R . . . .
H15B H 0.347905 1.200799 0.065276 0.038 Uiso 1 1 calc R . . . .
C16 C 0.41663(14) 1.2355(4) 0.03686(19) 0.0386(8) Uani 1 1 d . . . . .
H16A H 0.438201 1.184610 0.013262 0.046 Uiso 1 1 calc R . . . .
H16B H 0.402820 1.314572 0.006732 0.046 Uiso 1 1 calc R . . . .
C17 C 0.45468(14) 1.2760(4) 0.11334(19) 0.0361(8) Uani 1 1 d . . . . .
H17A H 0.465334 1.197477 0.144842 0.043 Uiso 1 1 calc R . . . .
H17B H 0.433978 1.333997 0.134902 0.043 Uiso 1 1 calc R . . . .
C18 C 0.50734(15) 1.3458(4) 0.1153(2) 0.0380(8) Uani 1 1 d . . . . .
H18A H 0.531328 1.283624 0.101771 0.046 Uiso 1 1 calc R . . . .
H18B H 0.497298 1.416546 0.078207 0.046 Uiso 1 1 calc R . . . .
C19 C 0.53921(15) 1.4025(4) 0.1905(2) 0.0404(8) Uani 1 1 d . . . . .
H19A H 0.549285 1.330630 0.226864 0.048 Uiso 1 1 calc R . . . .
H19B H 0.514325 1.461865 0.204065 0.048 Uiso 1 1 calc R . . . .
C20 C 0.59155(17) 1.4764(4) 0.1972(2) 0.0499(10) Uani 1 1 d . . . . .
H20A H 0.582725 1.548123 0.160844 0.060 Uiso 1 1 calc R . . . .
H20B H 0.618322 1.417419 0.187361 0.060 Uiso 1 1 calc R . . . .
C21 C 0.61714(19) 1.5323(5) 0.2773(3) 0.0585(12) Uani 1 1 d . . . . .
H21A H 0.652151 1.576096 0.283470 0.088 Uiso 1 1 calc GR . . . .
H21B H 0.623969 1.461059 0.312999 0.088 Uiso 1 1 calc GR . . . .
H21C H 0.591329 1.594673 0.285502 0.088 Uiso 1 1 calc GR . . . .
C22 C 0.23219(11) 1.2194(3) 0.13480(15) 0.0184(5) Uani 1 1 d . . . . .
H22 H 0.222213 1.255099 0.086641 0.022 Uiso 1 1 calc R . . . .
C23 C 0.26829(12) 1.2883(3) 0.19381(16) 0.0226(6) Uani 1 1 d . . . . .
H23 H 0.282976 1.369386 0.186143 0.027 Uiso 1 1 calc R . . . .
C24 C 0.28269(12) 1.2369(3) 0.26445(16) 0.0252(6) Uani 1 1 d . . . . .
H24 H 0.307764 1.282025 0.305643 0.030 Uiso 1 1 calc R . . . .
C25 C 0.26012(12) 1.1194(3) 0.27420(15) 0.0218(6) Uani 1 1 d . . . . .
H25 H 0.269067 1.082858 0.322026 0.026 Uiso 1 1 calc R . . . .
C26 C 0.22420(11) 1.0563(3) 0.21252(14) 0.0155(5) Uani 1 1 d . . . . .
C27 C 0.19372(11) 0.9324(3) 0.21400(13) 0.0148(5) Uani 1 1 d . . . . .
H27 H 0.209351 0.885426 0.262191 0.018 Uiso 1 1 calc R . . . .
C28 C 0.13323(11) 0.9666(2) 0.19369(14) 0.0149(5) Uani 1 1 d . . . . .
C29 C 0.10392(11) 0.9642(3) 0.24100(14) 0.0167(5) Uani 1 1 d . . . . .
H29 H 0.121825 0.945132 0.291955 0.020 Uiso 1 1 calc R . . . .
C30 C 0.04766(12) 0.9905(3) 0.21158(15) 0.0188(5) Uani 1 1 d . . . . .
H30 H 0.026147 0.988898 0.242205 0.023 Uiso 1 1 calc R . . . .
C31 C 0.02304(11) 1.0193(3) 0.13714(15) 0.0188(5) Uani 1 1 d . . . . .
H31 H -0.015596 1.035919 0.115971 0.023 Uiso 1 1 calc R . . . .
C32 C 0.05535(11) 1.0234(3) 0.09427(14) 0.0163(5) Uani 1 1 d . . . . .
H32 H 0.038536 1.045007 0.043495 0.020 Uiso 1 1 calc R . . . .
C33 C 0.25138(11) 0.8007(3) 0.16001(14) 0.0178(5) Uani 1 1 d . . . . .
H33A H 0.276138 0.874695 0.161187 0.021 Uiso 1 1 calc R . . . .
H33B H 0.248354 0.746894 0.116445 0.021 Uiso 1 1 calc R . . . .
C34 C 0.27826(11) 0.7192(3) 0.22898(15) 0.0211(6) Uani 1 1 d . . . . .
H34A H 0.251775 0.652476 0.232564 0.025 Uiso 1 1 calc R . . . .
H34B H 0.287988 0.775557 0.273184 0.025 Uiso 1 1 calc R . . . .
C35 C 0.33044(12) 0.6530(3) 0.22663(16) 0.0241(6) Uani 1 1 d . . . . .
H35A H 0.319890 0.592493 0.184150 0.029 Uiso 1 1 calc R . . . .
H35B H 0.355142 0.719957 0.218512 0.029 Uiso 1 1 calc R . . . .
C36 C 0.36214(13) 0.5779(3) 0.29657(18) 0.0285(7) Uani 1 1 d . . . . .
H36A H 0.337045 0.512919 0.305543 0.034 Uiso 1 1 calc R . . . .
H36B H 0.373686 0.639004 0.338797 0.034 Uiso 1 1 calc R . . . .
C37 C 0.41329(14) 0.5081(4) 0.29359(19) 0.0330(7) Uani 1 1 d . . . . .
H37A H 0.401546 0.442672 0.253531 0.040 Uiso 1 1 calc R . . . .
H37B H 0.437281 0.572072 0.281392 0.040 Uiso 1 1 calc R . . . .
C38 C 0.44661(15) 0.4409(4) 0.3653(2) 0.0421(9) Uani 1 1 d . . . . .
H38A H 0.423060 0.373600 0.375757 0.051 Uiso 1 1 calc R . . . .
H38B H 0.456037 0.505591 0.405719 0.051 Uiso 1 1 calc R . . . .
C39 C 0.50025(14) 0.3765(4) 0.3662(2) 0.0393(8) Uani 1 1 d . . . . .
H39A H 0.490889 0.305183 0.329429 0.047 Uiso 1 1 calc R . . . .
H39B H 0.522533 0.441323 0.351308 0.047 Uiso 1 1 calc R . . . .
C40 C 0.53487(18) 0.3218(5) 0.4416(2) 0.0562(12) Uani 1 1 d . . . . .
H40A H 0.541593 0.392297 0.478502 0.067 Uiso 1 1 calc R . . . .
H40B H 0.512948 0.253680 0.454690 0.067 Uiso 1 1 calc R . . . .
C41 C 0.59041(16) 0.2637(4) 0.4478(2) 0.0477(10) Uani 1 1 d . . . . .
H41A H 0.611522 0.329252 0.431379 0.057 Uiso 1 1 calc R . . . .
H41B H 0.611736 0.243895 0.500298 0.057 Uiso 1 1 calc R . . . .
C42 C 0.58545(18) 0.1436(5) 0.4037(3) 0.0554(11) Uani 1 1 d . . . . .
H42A H 0.565854 0.163171 0.351357 0.083 Uiso 1 1 calc GR . . . .
H42B H 0.564726 0.077966 0.419756 0.083 Uiso 1 1 calc GR . . . .
H42C H 0.622489 0.110206 0.410859 0.083 Uiso 1 1 calc GR . . . .
S1 S 0.25138(3) 0.63237(7) -0.05890(4) 0.02117(16) Uani 1 1 d . . . . .
F1 F 0.20465(12) 0.4027(2) -0.07880(17) 0.0703(8) Uani 1 1 d . . . . .
F2 F 0.26248(13) 0.4365(3) 0.03087(16) 0.0741(9) Uani 1 1 d . . . . .
F3 F 0.18246(12) 0.5274(3) -0.00407(16) 0.0682(8) Uani 1 1 d . . . . .
O1 O 0.26876(9) 0.7156(2) 0.00491(11) 0.0263(5) Uani 1 1 d . . . . .
O2 O 0.20442(10) 0.6798(3) -0.11929(12) 0.0366(6) Uani 1 1 d . . . . .
O3 O 0.29494(10) 0.5784(2) -0.07894(14) 0.0368(6) Uani 1 1 d . . . . .
C43 C 0.22403(17) 0.4938(4) -0.0261(2) 0.0429(9) Uani 1 1 d . . . . .
S2 S 0.08193(3) 0.55750(6) 0.17273(4) 0.01753(15) Uani 1 1 d . . . . .
F4 F 0.12426(9) 0.32229(17) 0.18448(10) 0.0361(5) Uani 1 1 d . . . . .
F5 F 0.16592(9) 0.4680(2) 0.14334(11) 0.0380(5) Uani 1 1 d . . . . .
F6 F 0.17748(8) 0.4617(2) 0.25898(10) 0.0338(4) Uani 1 1 d . . . . .
O4 O 0.05809(9) 0.5214(2) 0.22669(12) 0.0255(5) Uani 1 1 d . . . . .
O5 O 0.04836(9) 0.5291(2) 0.09711(11) 0.0279(5) Uani 1 1 d . . . . .
O6 O 0.10904(9) 0.6825(2) 0.18466(11) 0.0248(4) Uani 1 1 d . . . . .
C44 C 0.14006(13) 0.4466(3) 0.19092(16) 0.0239(6) Uani 1 1 d . . . . .

loop_
_atom_site_aniso_label
_atom_site_aniso_U_11
_atom_site_aniso_U_22
_atom_site_aniso_U_33
_atom_site_aniso_U_23
_atom_site_aniso_U_13
_atom_site_aniso_U_12
Fe1 0.01616(18) 0.01087(18) 0.01097(17) 0.00002(13) 0.00526(13) -0.00024(14)
N1 0.0171(11) 0.0125(11) 0.0138(10) 0.0017(8) 0.0057(8) 0.0023(8)
N2 0.0168(11) 0.0117(11) 0.0155(10) -0.0010(8) 0.0062(8) -0.0021(8)
N3 0.0159(10) 0.0157(11) 0.0137(10) 0.0003(8) 0.0052(8) 0.0003(9)
N4 0.0165(11) 0.0139(11) 0.0159(10) 0.0002(8) 0.0076(9) 0.0019(8)
N5 0.0204(11) 0.0087(10) 0.0141(10) -0.0021(8) 0.0076(8) -0.0008(8)
N6 0.0171(11) 0.0129(11) 0.0128(10) -0.0011(8) 0.0054(8) -0.0018(8)
C1 0.0211(13) 0.0127(12) 0.0142(12) 0.0013(10) 0.0067(10) 0.0011(10)
C2 0.0227(14) 0.0128(13) 0.0229(13) -0.0003(10) 0.0087(11) -0.0024(10)
C3 0.0230(14) 0.0154(13) 0.0198(13) -0.0055(10) 0.0052(11) -0.0016(11)
C4 0.0228(13) 0.0140(13) 0.0158(12) -0.0009(10) 0.0083(10) 0.0032(10)
C5 0.0179(12) 0.0111(12) 0.0159(12) 0.0011(9) 0.0062(10) 0.0033(10)
C6 0.0190(12) 0.0143(13) 0.0138(11) -0.0039(9) 0.0088(10) -0.0045(10)
C7 0.0177(12) 0.0144(13) 0.0154(12) -0.0003(10) 0.0068(10) -0.0024(10)
C8 0.0248(14) 0.0161(13) 0.0154(12) 0.0017(10) 0.0069(11) -0.0008(11)
C9 0.0322(16) 0.0173(14) 0.0207(14) 0.0066(11) 0.0066(12) 0.0029(12)
C10 0.0268(15) 0.0111(13) 0.0275(14) 0.0028(11) 0.0102(12) 0.0040(11)
C11 0.0230(13) 0.0125(13) 0.0187(12) -0.0011(10) 0.0095(11) -0.0003(10)
C12 0.0196(13) 0.0198(14) 0.0209(13) -0.0008(11) 0.0079(11) -0.0026(11)
C13 0.0248(15) 0.0341(17) 0.0234(14) -0.0037(13) 0.0113(12) -0.0047(13)
C14 0.0298(16) 0.0403(19) 0.0269(16) -0.0029(14) 0.0148(13) -0.0071(14)
C15 0.0310(17) 0.0369(19) 0.0275(16) -0.0023(14) 0.0103(13) -0.0054(14)
C16 0.0330(18) 0.050(2) 0.0351(18) -0.0083(16) 0.0150(15) -0.0128(16)
C17 0.0349(18) 0.039(2) 0.0355(18) -0.0057(15) 0.0143(15) -0.0087(15)
C18 0.0349(19) 0.043(2) 0.0379(19) -0.0078(16) 0.0147(15) -0.0083(16)
C19 0.040(2) 0.038(2) 0.0374(19) -0.0034(16) 0.0075(16) -0.0045(16)
C20 0.042(2) 0.043(2) 0.055(2) 0.0009(19) 0.0055(19) -0.0114(18)
C21 0.050(3) 0.063(3) 0.063(3) -0.017(2) 0.020(2) -0.011(2)
C22 0.0228(14) 0.0150(13) 0.0191(13) -0.0007(10) 0.0097(11) 0.0001(11)
C23 0.0244(14) 0.0172(14) 0.0260(14) -0.0027(11) 0.0087(12) -0.0068(11)
C24 0.0268(15) 0.0228(15) 0.0212(14) -0.0047(12) 0.0030(12) -0.0066(12)
C25 0.0248(14) 0.0231(15) 0.0160(13) -0.0016(11) 0.0054(11) -0.0037(12)
C26 0.0171(12) 0.0136(13) 0.0164(12) -0.0006(10) 0.0066(10) 0.0015(10)
C27 0.0205(13) 0.0126(12) 0.0114(11) 0.0015(9) 0.0057(10) -0.0019(10)
C28 0.0187(12) 0.0104(12) 0.0155(12) -0.0022(9) 0.0062(10) -0.0028(10)
C29 0.0230(13) 0.0123(12) 0.0161(12) -0.0009(10) 0.0084(10) -0.0014(10)
C30 0.0247(14) 0.0154(13) 0.0213(13) -0.0003(10) 0.0143(11) 0.0004(11)
C31 0.0181(13) 0.0149(13) 0.0232(13) -0.0001(10) 0.0073(11) 0.0011(10)
C32 0.0198(13) 0.0136(12) 0.0158(12) -0.0020(10) 0.0068(10) -0.0012(10)
C33 0.0195(13) 0.0178(13) 0.0167(12) 0.0030(10) 0.0073(10) 0.0020(11)
C34 0.0203(13) 0.0204(14) 0.0208(13) 0.0056(11) 0.0051(11) 0.0034(11)
C35 0.0221(14) 0.0250(15) 0.0236(14) 0.0044(12) 0.0064(11) 0.0043(12)
C36 0.0257(15) 0.0277(16) 0.0301(16) 0.0075(13) 0.0076(13) 0.0057(13)
C37 0.0295(17) 0.0360(19) 0.0329(17) 0.0101(14) 0.0107(14) 0.0113(14)
C38 0.0371(19) 0.054(2) 0.0367(19) 0.0182(17) 0.0154(16) 0.0221(18)
C39 0.0319(18) 0.044(2) 0.042(2) 0.0150(17) 0.0136(15) 0.0145(16)
C40 0.056(3) 0.069(3) 0.041(2) 0.014(2) 0.0140(19) 0.036(2)
C41 0.036(2) 0.047(2) 0.050(2) 0.0047(18) 0.0037(17) 0.0136(17)
C42 0.043(2) 0.058(3) 0.058(3) -0.007(2) 0.009(2) 0.002(2)
S1 0.0244(3) 0.0207(4) 0.0199(3) -0.0024(3) 0.0096(3) -0.0002(3)
F1 0.0801(19) 0.0390(14) 0.092(2) -0.0242(14) 0.0316(16) -0.0327(13)
F2 0.097(2) 0.0475(16) 0.0702(18) 0.0336(14) 0.0210(16) -0.0043(15)
F3 0.0694(17) 0.080(2) 0.0767(19) -0.0010(15) 0.0517(16) -0.0252(15)
O1 0.0317(11) 0.0235(11) 0.0233(10) -0.0036(8) 0.0094(9) 0.0020(9)
O2 0.0351(13) 0.0487(15) 0.0223(11) 0.0011(10) 0.0059(10) 0.0071(11)
O3 0.0343(13) 0.0384(14) 0.0438(14) -0.0142(11) 0.0215(11) 0.0005(11)
C43 0.051(2) 0.035(2) 0.046(2) -0.0015(17) 0.0213(18) -0.0113(17)
S2 0.0217(3) 0.0133(3) 0.0183(3) 0.0007(2) 0.0079(3) -0.0016(2)
F4 0.0622(13) 0.0146(9) 0.0338(10) 0.0002(7) 0.0200(10) 0.0077(9)
F5 0.0435(11) 0.0466(12) 0.0346(10) 0.0044(9) 0.0268(9) 0.0125(10)
F6 0.0289(10) 0.0460(12) 0.0234(9) 0.0028(8) 0.0055(7) 0.0088(9)
O4 0.0294(11) 0.0244(11) 0.0284(11) 0.0039(9) 0.0174(9) 0.0002(9)
O5 0.0296(11) 0.0275(12) 0.0202(10) 0.0034(9) 0.0014(9) -0.0101(9)
O6 0.0344(12) 0.0153(10) 0.0258(10) -0.0013(8) 0.0123(9) -0.0053(9)
C44 0.0310(16) 0.0230(15) 0.0192(13) -0.0009(11) 0.0107(12) 0.0025(12)

loop_
_atom_type_symbol
_atom_type_description
_atom_type_scat_dispersion_real
_atom_type_scat_dispersion_imag
_atom_type_scat_source
C C 0.0033 0.0016 'International Tables Vol C Tables 4.2.6.8 and 6.1.1.4'
H H 0.0000 0.0000 'International Tables Vol C Tables 4.2.6.8 and 6.1.1.4'
F F 0.0171 0.0103 'International Tables Vol C Tables 4.2.6.8 and 6.1.1.4'
Fe Fe 0.3463 0.8444 'International Tables Vol C Tables 4.2.6.8 and 6.1.1.4'
N N 0.0061 0.0033 'International Tables Vol C Tables 4.2.6.8 and 6.1.1.4'
O O 0.0106 0.0060 'International Tables Vol C Tables 4.2.6.8 and 6.1.1.4'
S S 0.1246 0.1234 'International Tables Vol C Tables 4.2.6.8 and 6.1.1.4'

loop_
_geom_angle_atom_site_label_1
_geom_angle_atom_site_label_2
_geom_angle_atom_site_label_3
_geom_angle
_geom_angle_site_symmetry_1
_geom_angle_site_symmetry_3
_geom_angle_publ_flag
N1 Fe1 N3 80.20(9) . . ?
N1 Fe1 N4 175.65(9) . . ?
N1 Fe1 N6 94.36(9) . . ?
N2 Fe1 N1 88.74(9) . . ?
N2 Fe1 N3 80.47(9) . . ?
N2 Fe1 N4 95.51(9) . . ?
N2 Fe1 N6 175.83(9) . . ?
N4 Fe1 N3 99.57(9) . . ?
N4 Fe1 N6 81.44(9) . . ?
N5 Fe1 N1 92.76(9) . . ?
N5 Fe1 N2 96.98(9) . . ?
N5 Fe1 N3 172.52(9) . . ?
N5 Fe1 N4 87.65(9) . . ?
N5 Fe1 N6 80.12(9) . . ?
N6 Fe1 N3 102.79(9) . . ?
C1 N1 Fe1 128.92(18) . . ?
C1 N1 C5 117.9(2) . . ?
C5 N1 Fe1 113.14(17) . . ?
C7 N2 Fe1 112.99(18) . . ?
C11 N2 Fe1 128.32(18) . . ?
C11 N2 C7 118.6(2) . . ?
Fe1 N3 H3 108.5 . . ?
C6 N3 Fe1 97.31(14) . . ?
C6 N3 H3 108.5 . . ?
C12 N3 Fe1 120.60(17) . . ?
C12 N3 H3 108.5 . . ?
C12 N3 C6 112.7(2) . . ?
C22 N4 Fe1 130.39(18) . . ?
C22 N4 C26 117.8(2) . . ?
C26 N4 Fe1 111.83(17) . . ?
C28 N5 Fe1 113.34(18) . . ?
C32 N5 Fe1 127.81(18) . . ?
C32 N5 C28 118.6(2) . . ?
Fe1 N6 H6 108.4 . . ?
C27 N6 Fe1 98.20(15) . . ?
C27 N6 H6 108.4 . . ?
C33 N6 Fe1 118.82(16) . . ?
C33 N6 H6 108.4 . . ?
C33 N6 C27 114.0(2) . . ?
N1 C1 H1 119.0 . . ?
N1 C1 C2 122.0(2) . . ?
C2 C1 H1 119.0 . . ?
C1 C2 H2 120.3 . . ?
C1 C2 C3 119.3(3) . . ?
C3 C2 H2 120.3 . . ?
C2 C3 H3A 120.3 . . ?
C2 C3 C4 119.4(2) . . ?
C4 C3 H3A 120.3 . . ?
C3 C4 H4 121.0 . . ?
C5 C4 C3 118.1(2) . . ?
C5 C4 H4 121.0 . . ?
N1 C5 C4 123.2(2) . . ?
N1 C5 C6 111.5(2) . . ?
C4 C5 C6 125.1(2) . . ?
N3 C6 H6A 112.9 . . ?
C5 C6 N3 104.8(2) . . ?
C5 C6 H6A 112.9 . . ?
C5 C6 C7 107.1(2) . . ?
C7 C6 N3 105.7(2) . . ?
C7 C6 H6A 112.9 . . ?
N2 C7 C6 112.1(2) . . ?
N2 C7 C8 122.0(2) . . ?
C8 C7 C6 125.7(2) . . ?
C7 C8 H8 120.6 . . ?
C7 C8 C9 118.9(3) . . ?
C9 C8 H8 120.6 . . ?
C8 C9 H9 120.4 . . ?
C10 C9 C8 119.2(3) . . ?
C10 C9 H9 120.4 . . ?
C9 C10 H10 120.5 . . ?
C11 C10 C9 119.0(3) . . ?
C11 C10 H10 120.5 . . ?
N2 C11 C10 122.3(3) . . ?
N2 C11 H11 118.8 . . ?
C10 C11 H11 118.8 . . ?
N3 C12 H12A 108.3 . . ?
N3 C12 H12B 108.3 . . ?
N3 C12 C13 116.0(2) . . ?
H12A C12 H12B 107.4 . . ?
C13 C12 H12A 108.3 . . ?
C13 C12 H12B 108.3 . . ?
C12 C13 H13A 109.3 . . ?
C12 C13 H13B 109.3 . . ?
C12 C13 C14 111.8(3) . . ?
H13A C13 H13B 107.9 . . ?
C14 C13 H13A 109.3 . . ?
C14 C13 H13B 109.3 . . ?
C13 C14 H14A 108.6 . . ?
C13 C14 H14B 108.6 . . ?
H14A C14 H14B 107.6 . . ?
C15 C14 C13 114.7(3) . . ?
C15 C14 H14A 108.6 . . ?
C15 C14 H14B 108.6 . . ?
C14 C15 H15A 109.0 . . ?
C14 C15 H15B 109.0 . . ?
C14 C15 C16 112.8(3) . . ?
H15A C15 H15B 107.8 . . ?
C16 C15 H15A 109.0 . . ?
C16 C15 H15B 109.0 . . ?
C15 C16 H16A 108.9 . . ?
C15 C16 H16B 108.9 . . ?
H16A C16 H16B 107.7 . . ?
C17 C16 C15 113.6(3) . . ?
C17 C16 H16A 108.9 . . ?
C17 C16 H16B 108.9 . . ?
C16 C17 H17A 108.7 . . ?
C16 C17 H17B 108.7 . . ?
C16 C17 C18 114.3(3) . . ?
H17A C17 H17B 107.6 . . ?
C18 C17 H17A 108.7 . . ?
C18 C17 H17B 108.7 . . ?
C17 C18 H18A 109.2 . . ?
C17 C18 H18B 109.2 . . ?
H18A C18 H18B 107.9 . . ?
C19 C18 C17 112.1(3) . . ?
C19 C18 H18A 109.2 . . ?
C19 C18 H18B 109.2 . . ?
C18 C19 H19A 108.3 . . ?
C18 C19 H19B 108.3 . . ?
C18 C19 C20 115.9(3) . . ?
H19A C19 H19B 107.4 . . ?
C20 C19 H19A 108.3 . . ?
C20 C19 H19B 108.3 . . ?
C19 C20 H20A 110.0 . . ?
C19 C20 H20B 110.0 . . ?
C19 C20 C21 108.4(4) . . ?
H20A C20 H20B 108.4 . . ?
C21 C20 H20A 110.0 . . ?
C21 C20 H20B 110.0 . . ?
C20 C21 H21A 109.5 . . ?
C20 C21 H21B 109.5 . . ?
C20 C21 H21C 109.5 . . ?
H21A C21 H21B 109.5 . . ?
H21A C21 H21C 109.5 . . ?
H21B C21 H21C 109.5 . . ?
N4 C22 H22 118.7 . . ?
N4 C22 C23 122.5(3) . . ?
C23 C22 H22 118.7 . . ?
C22 C23 H23 120.5 . . ?
C22 C23 C24 118.9(3) . . ?
C24 C23 H23 120.5 . . ?
C23 C24 H24 120.3 . . ?
C25 C24 C23 119.4(3) . . ?
C25 C24 H24 120.3 . . ?
C24 C25 H25 120.8 . . ?
C24 C25 C26 118.4(3) . . ?
C26 C25 H25 120.8 . . ?
N4 C26 C25 123.0(2) . . ?
N4 C26 C27 112.0(2) . . ?
C25 C26 C27 125.0(2) . . ?
N6 C27 C26 105.8(2) . . ?
N6 C27 H27 112.9 . . ?
N6 C27 C28 104.4(2) . . ?
C26 C27 H27 112.9 . . ?
C26 C27 C28 107.4(2) . . ?
C28 C27 H27 112.9 . . ?
N5 C28 C27 111.4(2) . . ?
N5 C28 C29 122.8(2) . . ?
C29 C28 C27 125.8(2) . . ?
C28 C29 H29 121.1 . . ?
C30 C29 C28 117.9(2) . . ?
C30 C29 H29 121.1 . . ?
C29 C30 H30 120.3 . . ?
C31 C30 C29 119.5(2) . . ?
C31 C30 H30 120.3 . . ?
C30 C31 H31 120.5 . . ?
C32 C31 C30 119.1(3) . . ?
C32 C31 H31 120.5 . . ?
N5 C32 C31 122.1(2) . . ?
N5 C32 H32 118.9 . . ?
C31 C32 H32 118.9 . . ?
N6 C33 H33A 108.4 . . ?
N6 C33 H33B 108.4 . . ?
N6 C33 C34 115.4(2) . . ?
H33A C33 H33B 107.5 . . ?
C34 C33 H33A 108.4 . . ?
C34 C33 H33B 108.4 . . ?
C33 C34 H34A 109.6 . . ?
C33 C34 H34B 109.6 . . ?
C33 C34 C35 110.4(2) . . ?
H34A C34 H34B 108.1 . . ?
C35 C34 H34A 109.6 . . ?
C35 C34 H34B 109.6 . . ?
C34 C35 H35A 108.9 . . ?
C34 C35 H35B 108.9 . . ?
H35A C35 H35B 107.7 . . ?
C36 C35 C34 113.5(2) . . ?
C36 C35 H35A 108.9 . . ?
C36 C35 H35B 108.9 . . ?
C35 C36 H36A 108.8 . . ?
C35 C36 H36B 108.8 . . ?
C35 C36 C37 113.7(3) . . ?
H36A C36 H36B 107.7 . . ?
C37 C36 H36A 108.8 . . ?
C37 C36 H36B 108.8 . . ?
C36 C37 H37A 108.9 . . ?
C36 C37 H37B 108.9 . . ?
H37A C37 H37B 107.7 . . ?
C38 C37 C36 113.2(3) . . ?
C38 C37 H37A 108.9 . . ?
C38 C37 H37B 108.9 . . ?
C37 C38 H38A 108.6 . . ?
C37 C38 H38B 108.6 . . ?
C37 C38 C39 114.8(3) . . ?
H38A C38 H38B 107.5 . . ?
C39 C38 H38A 108.6 . . ?
C39 C38 H38B 108.6 . . ?
C38 C39 H39A 109.0 . . ?
C38 C39 H39B 109.0 . . ?
H39A C39 H39B 107.8 . . ?
C40 C39 C38 112.7(3) . . ?
C40 C39 H39A 109.0 . . ?
C40 C39 H39B 109.0 . . ?
C39 C40 H40A 108.4 . . ?
C39 C40 H40B 108.4 . . ?
H40A C40 H40B 107.4 . . ?
C41 C40 C39 115.7(4) . . ?
C41 C40 H40A 108.4 . . ?
C41 C40 H40B 108.4 . . ?
C40 C41 H41A 108.9 . . ?
C40 C41 H41B 108.9 . . ?
H41A C41 H41B 107.7 . . ?
C42 C41 C40 113.5(4) . . ?
C42 C41 H41A 108.9 . . ?
C42 C41 H41B 108.9 . . ?
C41 C42 H42A 109.5 . . ?
C41 C42 H42B 109.5 . . ?
C41 C42 H42C 109.5 . . ?
H42A C42 H42B 109.5 . . ?
H42A C42 H42C 109.5 . . ?
H42B C42 H42C 109.5 . . ?
O1 S1 C43 101.91(16) . . ?
O2 S1 O1 114.30(14) . . ?
O2 S1 C43 103.39(18) . . ?
O3 S1 O1 115.64(14) . . ?
O3 S1 O2 115.30(15) . . ?
O3 S1 C43 103.73(18) . . ?
F1 C43 S1 111.6(3) . . ?
F2 C43 S1 111.8(3) . . ?
F2 C43 F1 106.7(3) . . ?
F2 C43 F3 107.1(3) . . ?
F3 C43 S1 111.8(3) . . ?
F3 C43 F1 107.5(3) . . ?
O4 S2 C44 103.76(13) . . ?
O5 S2 O4 115.41(13) . . ?
O5 S2 O6 115.08(13) . . ?
O5 S2 C44 102.97(14) . . ?
O6 S2 O4 115.03(13) . . ?
O6 S2 C44 101.93(14) . . ?
F4 C44 S2 112.2(2) . . ?
F4 C44 F5 107.7(2) . . ?
F4 C44 F6 107.0(2) . . ?
F5 C44 S2 110.3(2) . . ?
F6 C44 S2 111.9(2) . . ?
F6 C44 F5 107.4(2) . . ?

loop_
_geom_bond_atom_site_label_1
_geom_bond_atom_site_label_2
_geom_bond_distance
_geom_bond_site_symmetry_2
_geom_bond_publ_flag
Fe1 N1 1.966(2) . ?
Fe1 N2 1.954(2) . ?
Fe1 N3 2.067(2) . ?
Fe1 N4 1.980(2) . ?
Fe1 N5 1.950(2) . ?
Fe1 N6 2.035(2) . ?
N1 C1 1.351(3) . ?
N1 C5 1.357(3) . ?
N2 C7 1.353(3) . ?
N2 C11 1.347(3) . ?
N3 H3 1.0000 . ?
N3 C6 1.515(3) . ?
N3 C12 1.485(3) . ?
N4 C22 1.347(4) . ?
N4 C26 1.357(3) . ?
N5 C28 1.345(3) . ?
N5 C32 1.340(3) . ?
N6 H6 1.0000 . ?
N6 C27 1.502(3) . ?
N6 C33 1.487(3) . ?
C1 H1 0.9500 . ?
C1 C2 1.381(4) . ?
C2 H2 0.9500 . ?
C2 C3 1.387(4) . ?
C3 H3A 0.9500 . ?
C3 C4 1.389(4) . ?
C4 H4 0.9500 . ?
C4 C5 1.379(4) . ?
C5 C6 1.506(4) . ?
C6 H6A 1.0000 . ?
C6 C7 1.508(4) . ?
C7 C8 1.383(4) . ?
C8 H8 0.9500 . ?
C8 C9 1.389(4) . ?
C9 H9 0.9500 . ?
C9 C10 1.386(4) . ?
C10 H10 0.9500 . ?
C10 C11 1.380(4) . ?
C11 H11 0.9500 . ?
C12 H12A 0.9900 . ?
C12 H12B 0.9900 . ?
C12 C13 1.512(4) . ?
C13 H13A 0.9900 . ?
C13 H13B 0.9900 . ?
C13 C14 1.535(4) . ?
C14 H14A 0.9900 . ?
C14 H14B 0.9900 . ?
C14 C15 1.515(4) . ?
C15 H15A 0.9900 . ?
C15 H15B 0.9900 . ?
C15 C16 1.528(5) . ?
C16 H16A 0.9900 . ?
C16 H16B 0.9900 . ?
C16 C17 1.515(5) . ?
C17 H17A 0.9900 . ?
C17 H17B 0.9900 . ?
C17 C18 1.529(5) . ?
C18 H18A 0.9900 . ?
C18 H18B 0.9900 . ?
C18 C19 1.512(5) . ?
C19 H19A 0.9900 . ?
C19 H19B 0.9900 . ?
C19 C20 1.517(5) . ?
C20 H20A 0.9900 . ?
C20 H20B 0.9900 . ?
C20 C21 1.563(6) . ?
C21 H21A 0.9800 . ?
C21 H21B 0.9800 . ?
C21 H21C 0.9800 . ?
C22 H22 0.9500 . ?
C22 C23 1.385(4) . ?
C23 H23 0.9500 . ?
C23 C24 1.390(4) . ?
C24 H24 0.9500 . ?
C24 C25 1.385(4) . ?
C25 H25 0.9500 . ?
C25 C26 1.385(4) . ?
C26 C27 1.504(4) . ?
C27 H27 1.0000 . ?
C27 C28 1.512(4) . ?
C28 C29 1.387(4) . ?
C29 H29 0.9500 . ?
C29 C30 1.386(4) . ?
C30 H30 0.9500 . ?
C30 C31 1.386(4) . ?
C31 H31 0.9500 . ?
C31 C32 1.377(4) . ?
C32 H32 0.9500 . ?
C33 H33A 0.9900 . ?
C33 H33B 0.9900 . ?
C33 C34 1.519(4) . ?
C34 H34A 0.9900 . ?
C34 H34B 0.9900 . ?
C34 C35 1.528(4) . ?
C35 H35A 0.9900 . ?
C35 H35B 0.9900 . ?
C35 C36 1.521(4) . ?
C36 H36A 0.9900 . ?
C36 H36B 0.9900 . ?
C36 C37 1.525(4) . ?
C37 H37A 0.9900 . ?
C37 H37B 0.9900 . ?
C37 C38 1.516(4) . ?
C38 H38A 0.9900 . ?
C38 H38B 0.9900 . ?
C38 C39 1.533(5) . ?
C39 H39A 0.9900 . ?
C39 H39B 0.9900 . ?
C39 C40 1.524(5) . ?
C40 H40A 0.9900 . ?
C40 H40B 0.9900 . ?
C40 C41 1.520(5) . ?
C41 H41A 0.9900 . ?
C41 H41B 0.9900 . ?
C41 C42 1.482(6) . ?
C42 H42A 0.9800 . ?
C42 H42B 0.9800 . ?
C42 H42C 0.9800 . ?
S1 O1 1.439(2) . ?
S1 O2 1.437(2) . ?
S1 O3 1.431(2) . ?
S1 C43 1.806(4) . ?
F1 C43 1.344(5) . ?
F2 C43 1.330(5) . ?
F3 C43 1.339(5) . ?
S2 O4 1.443(2) . ?
S2 O5 1.442(2) . ?
S2 O6 1.442(2) . ?
S2 C44 1.818(3) . ?
F4 C44 1.334(4) . ?
F5 C44 1.340(3) . ?
F6 C44 1.337(3) . ?

loop_
_geom_hbond_atom_site_label_D
_geom_hbond_atom_site_label_H
_geom_hbond_atom_site_label_A
_geom_hbond_distance_DH
_geom_hbond_distance_HA
_geom_hbond_distance_DA
_geom_hbond_angle_DHA
_geom_hbond_site_symmetry_A
N3 H3 O1 1.00 2.03 2.990(3) 160.9 .

loop_
_geom_torsion_atom_site_label_1
_geom_torsion_atom_site_label_2
_geom_torsion_atom_site_label_3
_geom_torsion_atom_site_label_4
_geom_torsion
_geom_torsion_site_symmetry_1
_geom_torsion_site_symmetry_2
_geom_torsion_site_symmetry_3
_geom_torsion_site_symmetry_4
_geom_torsion_publ_flag
Fe1 N1 C1 C2 178.1(2) . . . . ?
Fe1 N1 C5 C4 -178.5(2) . . . . ?
Fe1 N1 C5 C6 -3.1(3) . . . . ?
Fe1 N2 C7 C6 -1.2(3) . . . . ?
Fe1 N2 C7 C8 174.9(2) . . . . ?
Fe1 N2 C11 C10 -174.0(2) . . . . ?
Fe1 N3 C6 C5 -57.55(19) . . . . ?
Fe1 N3 C6 C7 55.42(19) . . . . ?
Fe1 N3 C12 C13 176.55(19) . . . . ?
Fe1 N4 C22 C23 -178.1(2) . . . . ?
Fe1 N4 C26 C25 177.9(2) . . . . ?
Fe1 N4 C26 C27 -4.7(3) . . . . ?
Fe1 N5 C28 C27 1.2(3) . . . . ?
Fe1 N5 C28 C29 -177.3(2) . . . . ?
Fe1 N5 C32 C31 174.5(2) . . . . ?
Fe1 N6 C27 C26 -56.3(2) . . . . ?
Fe1 N6 C27 C28 56.89(19) . . . . ?
Fe1 N6 C33 C34 170.93(18) . . . . ?
N1 C1 C2 C3 1.2(4) . . . . ?
N1 C5 C6 N3 42.9(3) . . . . ?
N1 C5 C6 C7 -69.1(3) . . . . ?
N2 C7 C8 C9 -0.1(4) . . . . ?
N3 C6 C7 N2 -39.0(3) . . . . ?
N3 C6 C7 C8 145.2(3) . . . . ?
N3 C12 C13 C14 176.7(2) . . . . ?
N4 C22 C23 C24 -0.5(4) . . . . ?
N4 C26 C27 N6 42.8(3) . . . . ?
N4 C26 C27 C28 -68.3(3) . . . . ?
N5 C28 C29 C30 2.5(4) . . . . ?
N6 C27 C28 N5 -40.8(3) . . . . ?
N6 C27 C28 C29 137.6(3) . . . . ?
N6 C33 C34 C35 170.6(2) . . . . ?
C1 N1 C5 C4 1.8(4) . . . . ?
C1 N1 C5 C6 177.2(2) . . . . ?
C1 C2 C3 C4 0.5(4) . . . . ?
C2 C3 C4 C5 -1.1(4) . . . . ?
C3 C4 C5 N1 -0.1(4) . . . . ?
C3 C4 C5 C6 -174.9(2) . . . . ?
C4 C5 C6 N3 -141.7(3) . . . . ?
C4 C5 C6 C7 106.3(3) . . . . ?
C5 N1 C1 C2 -2.3(4) . . . . ?
C5 C6 C7 N2 72.4(3) . . . . ?
C5 C6 C7 C8 -103.5(3) . . . . ?
C6 N3 C12 C13 -69.4(3) . . . . ?
C6 C7 C8 C9 175.4(3) . . . . ?
C7 N2 C11 C10 2.2(4) . . . . ?
C7 C8 C9 C10 1.8(4) . . . . ?
C8 C9 C10 C11 -1.5(4) . . . . ?
C9 C10 C11 N2 -0.6(4) . . . . ?
C11 N2 C7 C6 -177.9(2) . . . . ?
C11 N2 C7 C8 -1.9(4) . . . . ?
C12 N3 C6 C5 174.9(2) . . . . ?
C12 N3 C6 C7 -72.2(3) . . . . ?
C12 C13 C14 C15 56.6(4) . . . . ?
C13 C14 C15 C16 166.7(3) . . . . ?
C14 C15 C16 C17 173.5(3) . . . . ?
C15 C16 C17 C18 174.4(3) . . . . ?
C16 C17 C18 C19 171.0(3) . . . . ?
C17 C18 C19 C20 -178.7(3) . . . . ?
C18 C19 C20 C21 177.6(4) . . . . ?
C22 N4 C26 C25 -2.1(4) . . . . ?
C22 N4 C26 C27 175.3(2) . . . . ?
C22 C23 C24 C25 -0.8(5) . . . . ?
C23 C24 C25 C26 0.7(4) . . . . ?
C24 C25 C26 N4 0.8(4) . . . . ?
C24 C25 C26 C27 -176.3(3) . . . . ?
C25 C26 C27 N6 -139.9(3) . . . . ?
C25 C26 C27 C28 109.0(3) . . . . ?
C26 N4 C22 C23 1.9(4) . . . . ?
C26 C27 C28 N5 71.2(3) . . . . ?
C26 C27 C28 C29 -110.3(3) . . . . ?
C27 N6 C33 C34 55.9(3) . . . . ?
C27 C28 C29 C30 -175.9(2) . . . . ?
C28 N5 C32 C31 0.3(4) . . . . ?
C28 C29 C30 C31 -0.6(4) . . . . ?
C29 C30 C31 C32 -1.2(4) . . . . ?
C30 C31 C32 N5 1.4(4) . . . . ?
C32 N5 C28 C27 176.2(2) . . . . ?
C32 N5 C28 C29 -2.3(4) . . . . ?
C33 N6 C27 C26 70.4(3) . . . . ?
C33 N6 C27 C28 -176.4(2) . . . . ?
C33 C34 C35 C36 175.6(3) . . . . ?
C34 C35 C36 C37 178.2(3) . . . . ?
C35 C36 C37 C38 176.3(3) . . . . ?
C36 C37 C38 C39 -176.5(3) . . . . ?
C37 C38 C39 C40 174.5(4) . . . . ?
C38 C39 C40 C41 -176.4(4) . . . . ?
C39 C40 C41 C42 -67.3(6) . . . . ?
O1 S1 C43 F1 179.4(3) . . . . ?
O1 S1 C43 F2 -61.2(3) . . . . ?
O1 S1 C43 F3 59.0(3) . . . . ?
O2 S1 C43 F1 60.6(3) . . . . ?
O2 S1 C43 F2 180.0(3) . . . . ?
O2 S1 C43 F3 -59.8(3) . . . . ?
O3 S1 C43 F1 -60.1(3) . . . . ?
O3 S1 C43 F2 59.3(3) . . . . ?
O3 S1 C43 F3 179.5(3) . . . . ?
O4 S2 C44 F4 58.8(2) . . . . ?
O4 S2 C44 F5 179.0(2) . . . . ?
O4 S2 C44 F6 -61.5(2) . . . . ?
O5 S2 C44 F4 -61.8(2) . . . . ?
O5 S2 C44 F5 58.3(2) . . . . ?
O5 S2 C44 F6 177.9(2) . . . . ?
O6 S2 C44 F4 178.6(2) . . . . ?
O6 S2 C44 F5 -61.2(2) . . . . ?
O6 S2 C44 F6 58.3(2) . . . . ?
